data_2230408
loop_
_publ_author_name
'Sabbaghi, Fahimeh'
'Pourayoubi, Mehrdad'
'Zargaran, Poorya'
'Bruno, Giuseppe'
'Amiri Rudbari, Hadi'

_publ_section_title
;
 Diphenyl (cyclopentylamido)phosphonate
;
_journal_coeditor_code LH5228
_journal_issue 6
_journal_name_full 'Acta Crystallographica Section E'
_journal_page_first o1378
_journal_paper_doi 10.1107/S1600536811017028
_journal_volume 67
_journal_year 2011
_chemical_formula_iupac 'C17 H20 N O3 P'
_chemical_formula_moiety 'C17 H20 N O3 P'
_chemical_formula_sum 'C17 H20 N O3 P'
_chemical_formula_weight 317.31
_chemical_name_common
;
Diphenyl (cyclopentylamido)phosphonate
;
_chemical_name_systematic
;
{[(cyclopentylamino)(phenoxy)phosphoryl]oxy}benzene
;
_space_group_IT_number 14
_symmetry_cell_setting monoclinic
_symmetry_space_group_name_Hall '-P 2ybc'
_symmetry_space_group_name_H-M 'P 1 21/c 1'
_atom_sites_solution_hydrogens geom
_atom_sites_solution_primary direct
_atom_sites_solution_secondary difmap
_audit_creation_method SHELXL-97
_cell_angle_alpha 90.00
_cell_angle_beta 109.7310(10)
_cell_angle_gamma 90.00
_cell_formula_units_Z 4
_cell_length_a 18.0095(4)
_cell_length_b 5.34710(10)
_cell_length_c 17.9387(4)
_cell_measurement_reflns_used 9100
_cell_measurement_temperature 296(2)
_cell_measurement_theta_max 32.88
_cell_measurement_theta_min 2.30
_cell_volume 1626.05(6)
_computing_cell_refinement 'SAINT (Bruker, 2005)'
_computing_data_collection 'APEX2 (Bruker, 2005)'
_computing_data_reduction 'SAINT (Bruker, 2005)'
_computing_molecular_graphics 'Mercury (Macrae <i>et al.</i>, 2008)'
_computing_publication_material 'SHELXTL (Sheldrick, 2008) and enCIFer (Allen <i>et al.</i>, 2004)'
_computing_structure_refinement 'SHELXL97 (Sheldrick, 2008)'
_computing_structure_solution 'SHELXS97 (Sheldrick, 2008)'
_diffrn_ambient_temperature 296(2)
_diffrn_measured_fraction_theta_full 0.998
_diffrn_measured_fraction_theta_max 0.998
_diffrn_measurement_device_type 'Bruker APEXII CCD'
_diffrn_measurement_method '\f and \w'
_diffrn_radiation_monochromator graphite
_diffrn_radiation_source 'fine-focus sealed tube'
_diffrn_radiation_type MoK\a
_diffrn_radiation_wavelength 0.71073
_diffrn_reflns_av_R_equivalents 0.0214
_diffrn_reflns_av_sigmaI/netI 0.0045
_diffrn_reflns_limit_h_max 23
_diffrn_reflns_limit_h_min -23
_diffrn_reflns_limit_k_max 6
_diffrn_reflns_limit_k_min -6
_diffrn_reflns_limit_l_max 22
_diffrn_reflns_limit_l_min -22
_diffrn_reflns_number 139394
_diffrn_reflns_theta_full 27.00
_diffrn_reflns_theta_max 27.00
_diffrn_reflns_theta_min 2.41
_exptl_absorpt_coefficient_mu 0.181
_exptl_absorpt_correction_T_max 0.7467
_exptl_absorpt_correction_T_min 0.7088
_exptl_absorpt_correction_type multi-scan
_exptl_absorpt_process_details '(SADABS; Sheldrick, 2004)'
_exptl_crystal_colour colorless
_exptl_crystal_density_diffrn 1.296
_exptl_crystal_density_method 'not measured'
_exptl_crystal_description irregular
_exptl_crystal_F_000 672
_exptl_crystal_size_max 0.5
_exptl_crystal_size_mid 0.4
_exptl_crystal_size_min 0.2
_refine_diff_density_max 0.234
_refine_diff_density_min -0.279
_refine_ls_extinction_method none
_refine_ls_goodness_of_fit_ref 1.081
_refine_ls_hydrogen_treatment mixed
_refine_ls_matrix_type full
_refine_ls_number_parameters 240
_refine_ls_number_reflns 3531
_refine_ls_number_restraints 0
_refine_ls_restrained_S_all 1.081
_refine_ls_R_factor_all 0.0422
_refine_ls_R_factor_gt 0.0371
_refine_ls_shift/su_max 0.04
_refine_ls_shift/su_mean 0.007
_refine_ls_structure_factor_coef Fsqd
_refine_ls_weighting_details 'calc w=1/[\s^2^(Fo^2^)+(0.0497P)^2^+0.5717P] where P=(Fo^2^+2Fc^2^)/3'
_refine_ls_weighting_scheme calc
_refine_ls_wR_factor_gt 0.0986
_refine_ls_wR_factor_ref 0.1103
_reflns_number_gt 3180
_reflns_number_total 3531
_reflns_threshold_expression I>2\s(I)
_cod_data_source_file lh5228.cif
_cod_data_source_block I
_cod_original_sg_symbol_H-M 'P 21/c'
_cod_database_code 2230408
_cod_database_fobs_code 2230408

loop_
_symmetry_equiv_pos_as_xyz
'x, y, z'
'-x, y+1/2, -z+1/2'
'-x, -y, -z'
'x, -y-1/2, z-1/2'

loop_
_atom_site_type_symbol
_atom_site_label
_atom_site_fract_x
_atom_site_fract_y
_atom_site_fract_z
_atom_site_U_iso_or_equiv
_atom_site_adp_type
_atom_site_calc_flag
_atom_site_refinement_flags
_atom_site_occupancy
_atom_site_symmetry_multiplicity
_atom_site_disorder_assembly
_atom_site_disorder_group
C C1 0.11088(11) 0.7234(4) 0.15643(15) 0.0736(6) Uani d . 1 1 A 1
H H1A 0.1163 0.5834 0.1931 0.088 Uiso calc PR 0.574(10) 1 B 1
C C2 0.0736(5) 0.9286(12) 0.1911(5) 0.108(3) Uani d P 0.574(10) 1 A 1
H H2A 0.0896 0.9112 0.2482 0.130 Uiso calc PR 0.574(10) 1 B 1
H H2B 0.0900 1.0919 0.1790 0.130 Uiso calc PR 0.574(10) 1 B 1
C C3 0.0542(3) 0.6434(17) 0.0887(4) 0.105(3) Uani d P 0.574(10) 1 A 1
H H3A 0.0622 0.4685 0.0793 0.125 Uiso calc PR 0.574(10) 1 B 1
H H3B 0.0562 0.7400 0.0437 0.125 Uiso calc PR 0.574(10) 1 B 1
C C4 -0.0107(7) 0.901(2) 0.1558(11) 0.114(5) Uani d P 0.574(10) 1 A 1
H H4A -0.0339 1.0511 0.1267 0.136 Uiso calc PR 0.574(10) 1 B 1
H H4B -0.0344 0.8714 0.1962 0.136 Uiso calc PR 0.574(10) 1 B 1
C C5 -0.0237(3) 0.6791(19) 0.1003(5) 0.111(2) Uani d P 0.574(10) 1 A 1
H H5A -0.0381 0.5316 0.1238 0.133 Uiso calc PR 0.574(10) 1 B 1
H H5B -0.0650 0.7139 0.0503 0.133 Uiso calc PR 0.574(10) 1 B 1
H H1AA 0.1016 0.5426 0.1550 0.088 Uiso calc PR 0.426(10) 1 B 2
C C2A 0.0824(7) 0.830(4) 0.2078(6) 0.164(7) Uani d P 0.426(10) 1 A 2
H H2A1 0.1020 1.0001 0.2192 0.197 Uiso calc PR 0.426(10) 1 B 2
H H2A2 0.0978 0.7367 0.2570 0.197 Uiso calc PR 0.426(10) 1 B 2
C C3A 0.0515(4) 0.856(3) 0.0735(5) 0.121(4) Uani d P 0.426(10) 1 A 2
H H3A1 0.0694 1.0221 0.0664 0.146 Uiso calc PR 0.426(10) 1 B 2
H H3A2 0.0477 0.7548 0.0274 0.146 Uiso calc PR 0.426(10) 1 B 2
C C4A -0.0101(9) 0.830(4) 0.1673(13) 0.151(8) Uani d P 0.426(10) 1 A 2
H H4A1 -0.0320 0.6723 0.1766 0.181 Uiso calc PR 0.426(10) 1 B 2
H H4A2 -0.0335 0.9642 0.1882 0.181 Uiso calc PR 0.426(10) 1 B 2
C C5A -0.0243(6) 0.864(3) 0.0878(8) 0.131(4) Uani d P 0.426(10) 1 A 2
H H5A1 -0.0497 1.0243 0.0711 0.157 Uiso calc PR 0.426(10) 1 B 2
H H5A2 -0.0590 0.7336 0.0577 0.157 Uiso calc PR 0.426(10) 1 B 2
C C6 0.38086(8) 0.6852(3) 0.24407(8) 0.0428(3) Uani d . 1 1 A .
C C7 0.37482(10) 0.8825(3) 0.29063(10) 0.0530(4) Uani d . 1 1 . .
H H7 0.3370 1.0062 0.2706 0.064 Uiso calc R 1 1 . .
C C8 0.42607(11) 0.8939(4) 0.36780(11) 0.0642(4) Uani d . 1 1 . .
H H8 0.4225 1.0252 0.4004 0.077 Uiso calc R 1 1 . .
C C9 0.48253(11) 0.7112(4) 0.39663(11) 0.0657(5) Uani d . 1 1 . .
H H9 0.5167 0.7189 0.4487 0.079 Uiso calc R 1 1 . .
C C10 0.48839(10) 0.5181(4) 0.34858(12) 0.0637(4) Uani d . 1 1 . .
H H10 0.5271 0.3968 0.3680 0.076 Uiso calc R 1 1 . .
C C11 0.43704(9) 0.5027(3) 0.27138(10) 0.0534(4) Uani d . 1 1 . .
H H11 0.4405 0.3714 0.2387 0.064 Uiso calc R 1 1 . .
C C12 0.29427(10) 0.1941(3) 0.02869(10) 0.0553(4) Uani d . 1 1 . .
H H12 0.3133 0.1604 0.0827 0.066 Uiso calc R 1 1 . .
C C13 0.31354(11) 0.0410(4) -0.02407(12) 0.0640(5) Uani d . 1 1 . .
H H13 0.3458 -0.0972 -0.0052 0.077 Uiso calc R 1 1 . .
C C14 0.28593(12) 0.0892(4) -0.10368(12) 0.0708(5) Uani d . 1 1 . .
H H14 0.2993 -0.0153 -0.1386 0.085 Uiso calc R 1 1 . .
C C15 0.23842(12) 0.2924(4) -0.13150(10) 0.0706(5) Uani d . 1 1 . .
H H15 0.2194 0.3250 -0.1856 0.085 Uiso calc R 1 1 . .
C C16 0.21843(10) 0.4497(4) -0.08008(9) 0.0569(4) Uani d . 1 1 . .
H H16 0.1866 0.5886 -0.0991 0.068 Uiso calc R 1 1 . .
C C17 0.24637(9) 0.3976(3) -0.00026(8) 0.0452(3) Uani d . 1 1 A .
N N 0.19186(8) 0.7736(3) 0.16096(8) 0.0493(3) Uani d . 1 1 . .
O O1 0.23902(7) 0.31497(19) 0.17324(6) 0.0509(3) Uani d . 1 1 . .
O O2 0.33107(6) 0.6759(2) 0.16438(6) 0.0469(3) Uani d . 1 1 . .
O O3 0.22198(7) 0.5640(2) 0.04688(6) 0.0529(3) Uani d . 1 1 . .
P P 0.24508(2) 0.56130(6) 0.14026(2) 0.04116(13) Uani d . 1 1 A .
H H 0.2031(11) 0.915(4) 0.1566(11) 0.057(5) Uiso d . 1 1 . .

loop_
_atom_site_aniso_label
_atom_site_aniso_U_11
_atom_site_aniso_U_22
_atom_site_aniso_U_33
_atom_site_aniso_U_12
_atom_site_aniso_U_13
_atom_site_aniso_U_23
C1 0.0531(10) 0.0536(10) 0.1190(17) -0.0082(8) 0.0356(11) -0.0161(11)
C2 0.072(4) 0.092(4) 0.175(8) -0.012(2) 0.060(5) -0.073(4)
C3 0.058(2) 0.141(5) 0.107(4) -0.013(3) 0.019(2) -0.056(4)
C4 0.072(5) 0.107(5) 0.170(12) 0.018(4) 0.052(6) -0.029(5)
C5 0.050(2) 0.147(6) 0.129(5) -0.012(3) 0.022(3) -0.027(5)
C1A 0.0531(10) 0.0536(10) 0.1190(17) -0.0082(8) 0.0356(11) -0.0161(11)
C2A 0.061(4) 0.38(2) 0.062(3) -0.018(9) 0.034(3) -0.024(8)
C3A 0.061(3) 0.210(12) 0.087(4) 0.012(5) 0.018(3) 0.046(6)
C4A 0.060(7) 0.28(2) 0.128(10) -0.052(9) 0.058(7) -0.058(13)
C5A 0.075(5) 0.165(11) 0.148(8) 0.014(6) 0.032(5) 0.035(9)
C6 0.0413(7) 0.0400(7) 0.0492(7) -0.0041(6) 0.0180(6) 0.0033(6)
C7 0.0535(8) 0.0436(8) 0.0596(9) 0.0028(7) 0.0161(7) -0.0015(7)
C8 0.0679(11) 0.0583(10) 0.0613(10) -0.0034(8) 0.0153(8) -0.0124(8)
C9 0.0566(10) 0.0737(12) 0.0567(9) -0.0057(9) 0.0059(8) 0.0023(9)
C10 0.0478(8) 0.0617(10) 0.0736(11) 0.0073(8) 0.0101(8) 0.0083(9)
C11 0.0486(8) 0.0469(8) 0.0650(10) 0.0025(7) 0.0198(7) -0.0024(7)
C12 0.0640(9) 0.0521(9) 0.0489(8) 0.0033(7) 0.0180(7) -0.0015(7)
C13 0.0666(11) 0.0576(10) 0.0727(11) 0.0035(8) 0.0300(9) -0.0089(8)
C14 0.0743(12) 0.0815(14) 0.0667(11) -0.0092(10) 0.0370(10) -0.0217(10)
C15 0.0744(12) 0.0967(15) 0.0435(8) -0.0090(11) 0.0238(8) -0.0067(9)
C16 0.0545(9) 0.0676(11) 0.0463(8) -0.0004(8) 0.0138(7) 0.0055(7)
C17 0.0462(7) 0.0477(8) 0.0410(7) -0.0069(6) 0.0138(6) -0.0034(6)
N 0.0497(7) 0.0374(7) 0.0636(8) -0.0043(5) 0.0227(6) -0.0056(6)
O1 0.0638(6) 0.0359(5) 0.0532(6) -0.0033(5) 0.0199(5) 0.0019(4)
O2 0.0486(6) 0.0486(6) 0.0459(5) -0.0031(4) 0.0190(4) 0.0027(4)
O3 0.0659(7) 0.0478(6) 0.0416(5) 0.0109(5) 0.0136(5) 0.0021(4)
P 0.0474(2) 0.0344(2) 0.0416(2) -0.00097(14) 0.01477(15) 0.00036(13)

loop_
_atom_type_symbol
_atom_type_description
_atom_type_scat_dispersion_real
_atom_type_scat_dispersion_imag
_atom_type_scat_source
C C 0.0033 0.0016 'International Tables Vol C Tables 4.2.6.8 and 6.1.1.4'
H H 0.0000 0.0000 'International Tables Vol C Tables 4.2.6.8 and 6.1.1.4'
N N 0.0061 0.0033 'International Tables Vol C Tables 4.2.6.8 and 6.1.1.4'
O O 0.0106 0.0060 'International Tables Vol C Tables 4.2.6.8 and 6.1.1.4'
P P 0.1023 0.0942 'International Tables Vol C Tables 4.2.6.8 and 6.1.1.4'

loop_
_geom_angle_atom_site_label_1
_geom_angle_atom_site_label_2
_geom_angle_atom_site_label_3
_geom_angle_site_symmetry_1
_geom_angle_site_symmetry_3
_geom_angle
_geom_angle_publ_flag
C3 C1 N . . 122.8(3) ?
C3 C1 C2 . . 106.8(4) ?
N C1 C2 . . 114.5(3) ?
C3 C1 H1A . . 103.5 ?
N C1 H1A . . 103.5 ?
C2 C1 H1A . . 103.5 ?
C4 C2 C1 . . 106.9(6) ?
C4 C2 H2A . . 110.3 ?
C1 C2 H2A . . 110.4 ?
C4 C2 H2B . . 110.3 ?
C1 C2 H2B . . 110.3 ?
H2A C2 H2B . . 108.6 ?
C1 C3 C5 . . 106.9(4) ?
C1 C3 H3A . . 110.3 ?
C5 C3 H3A . . 110.3 ?
C1 C3 H3B . . 110.3 ?
C5 C3 H3B . . 110.3 ?
H3A C3 H3B . . 108.6 ?
C2 C4 C5 . . 105.9(6) ?
C2 C4 H4A . . 110.6 ?
C5 C4 H4A . . 110.5 ?
C2 C4 H4B . . 110.5 ?
C5 C4 H4B . . 110.6 ?
H4A C4 H4B . . 108.7 ?
C3 C5 C4 . . 104.2(6) ?
C3 C5 H5A . . 110.9 ?
C4 C5 H5A . . 110.9 ?
C3 C5 H5B . . 110.9 ?
C4 C5 H5B . . 110.9 ?
H5A C5 H5B . . 108.9 ?
C4A C2A H2A1 . . 110.5 ?
C4A C2A H2A2 . . 110.6 ?
H2A1 C2A H2A2 . . 108.7 ?
C5A C3A H3A1 . . 111.4 ?
C5A C3A H3A2 . . 111.3 ?
H3A1 C3A H3A2 . . 109.2 ?
C5A C4A C2A . . 106.1(12) ?
C5A C4A H4A1 . . 110.5 ?
C2A C4A H4A1 . . 110.5 ?
C5A C4A H4A2 . . 110.5 ?
C2A C4A H4A2 . . 110.5 ?
H4A1 C4A H4A2 . . 108.7 ?
C4A C5A C3A . . 108.6(9) ?
C4A C5A H5A1 . . 110.0 ?
C3A C5A H5A1 . . 109.9 ?
C4A C5A H5A2 . . 110.0 ?
C3A C5A H5A2 . . 110.0 ?
H5A1 C5A H5A2 . . 108.4 ?
C11 C6 C7 . . 122.00(15) ?
C11 C6 O2 . . 118.51(13) ?
C7 C6 O2 . . 119.39(13) ?
C6 C7 C8 . . 118.69(15) ?
C6 C7 H7 . . 120.7 ?
C8 C7 H7 . . 120.7 ?
C9 C8 C7 . . 120.23(17) ?
C9 C8 H8 . . 119.9 ?
C7 C8 H8 . . 119.9 ?
C10 C9 C8 . . 120.07(17) ?
C10 C9 H9 . . 120.0 ?
C8 C9 H9 . . 120.0 ?
C9 C10 C11 . . 120.43(17) ?
C9 C10 H10 . . 119.8 ?
C11 C10 H10 . . 119.8 ?
C6 C11 C10 . . 118.57(16) ?
C6 C11 H11 . . 120.7 ?
C10 C11 H11 . . 120.7 ?
C17 C12 C13 . . 118.71(16) ?
C17 C12 H12 . . 120.6 ?
C13 C12 H12 . . 120.6 ?
C14 C13 C12 . . 121.09(18) ?
C14 C13 H13 . . 119.5 ?
C12 C13 H13 . . 119.5 ?
C13 C14 C15 . . 119.48(17) ?
C13 C14 H14 . . 120.3 ?
C15 C14 H14 . . 120.3 ?
C14 C15 C16 . . 120.75(17) ?
C14 C15 H15 . . 119.6 ?
C16 C15 H15 . . 119.6 ?
C17 C16 C15 . . 118.99(18) ?
C17 C16 H16 . . 120.5 ?
C15 C16 H16 . . 120.5 ?
C12 C17 C16 . . 120.99(15) ?
C12 C17 O3 . . 124.08(13) ?
C16 C17 O3 . . 114.93(14) ?
C1 N P . . 121.36(12) ?
C1 N H . . 117.0(14) ?
P N H . . 117.3(14) ?
C6 O2 P . . 121.30(8) ?
C17 O3 P . . 127.62(10) ?
O1 P O2 . . 115.93(6) ?
O1 P O3 . . 114.03(6) ?
O2 P O3 . . 99.72(6) ?
O1 P N . . 114.24(7) ?
O2 P N . . 105.55(6) ?
O3 P N . . 105.88(7) ?

loop_
_geom_bond_atom_site_label_1
_geom_bond_atom_site_label_2
_geom_bond_site_symmetry_2
_geom_bond_distance
_geom_bond_publ_flag
C1 C3 . 1.365(5) ?
C1 N . 1.458(2) ?
C1 C2 . 1.524(6) ?
C1 H1A . 0.9800 ?
C2 C4 . 1.442(16) ?
C2 H2A . 0.9700 ?
C2 H2B . 0.9700 ?
C3 C5 . 1.499(7) ?
C3 H3A . 0.9700 ?
C3 H3B . 0.9700 ?
C4 C5 . 1.516(16) ?
C4 H4A . 0.9700 ?
C4 H4B . 0.9700 ?
C5 H5A . 0.9700 ?
C5 H5B . 0.9700 ?
C2A C4A . 1.577(19) ?
C2A H2A1 . 0.9700 ?
C2A H2A2 . 0.9700 ?
C3A C5A . 1.472(12) ?
C3A H3A1 . 0.9700 ?
C3A H3A2 . 0.9700 ?
C4A C5A . 1.37(3) ?
C4A H4A1 . 0.9700 ?
C4A H4A2 . 0.9700 ?
C5A H5A1 . 0.9700 ?
C5A H5A2 . 0.9700 ?
C6 C11 . 1.372(2) ?
C6 C7 . 1.373(2) ?
C6 O2 . 1.4088(17) ?
C7 C8 . 1.382(2) ?
C7 H7 . 0.9300 ?
C8 C9 . 1.378(3) ?
C8 H8 . 0.9300 ?
C9 C10 . 1.372(3) ?
C9 H9 . 0.9300 ?
C10 C11 . 1.384(2) ?
C10 H10 . 0.9300 ?
C11 H11 . 0.9300 ?
C12 C17 . 1.377(2) ?
C12 C13 . 1.381(2) ?
C12 H12 . 0.9300 ?
C13 C14 . 1.369(3) ?
C13 H13 . 0.9300 ?
C14 C15 . 1.369(3) ?
C14 H14 . 0.9300 ?
C15 C16 . 1.383(3) ?
C15 H15 . 0.9300 ?
C16 C17 . 1.376(2) ?
C16 H16 . 0.9300 ?
C17 O3 . 1.3968(18) ?
N P . 1.6078(14) ?
N H . 0.793(19) ?
O1 P . 1.4630(11) ?
O2 P . 1.5839(10) ?
O3 P . 1.5838(11) ?

loop_
_geom_hbond_atom_site_label_D
_geom_hbond_atom_site_label_H
_geom_hbond_atom_site_label_A
_geom_hbond_site_symmetry_A
_geom_hbond_distance_DH
_geom_hbond_distance_HA
_geom_hbond_distance_DA
_geom_hbond_angle_DHA
N H O1 1_565 0.790(19) 2.23(2) 3.0039(17) 167.7(19)

loop_
_geom_torsion_atom_site_label_1
_geom_torsion_atom_site_label_2
_geom_torsion_atom_site_label_3
_geom_torsion_atom_site_label_4
_geom_torsion_site_symmetry_1
_geom_torsion_site_symmetry_2
_geom_torsion_site_symmetry_3
_geom_torsion_site_symmetry_4
_geom_torsion
_geom_torsion_publ_flag
C3 C1 C2 C4 . . . . 18.7(10) ?
N C1 C2 C4 . . . . 158.1(8) ?
N C1 C3 C5 . . . . -165.1(4) ?
C2 C1 C3 C5 . . . . -29.9(7) ?
C1 C2 C4 C5 . . . . 0.3(13) ?
C1 C3 C5 C4 . . . . 29.8(11) ?
C2 C4 C5 C3 . . . . -17.2(14) ?
C2A C4A C5A C3A . . . . 7(2) ?
C11 C6 C7 C8 . . . . -1.3(2) ?
O2 C6 C7 C8 . . . . -177.58(15) ?
C6 C7 C8 C9 . . . . 0.7(3) ?
C7 C8 C9 C10 . . . . 0.4(3) ?
C8 C9 C10 C11 . . . . -1.1(3) ?
C7 C6 C11 C10 . . . . 0.7(2) ?
O2 C6 C11 C10 . . . . 177.00(14) ?
C9 C10 C11 C6 . . . . 0.5(3) ?
C17 C12 C13 C14 . . . . 0.1(3) ?
C12 C13 C14 C15 . . . . 0.0(3) ?
C13 C14 C15 C16 . . . . 0.3(3) ?
C14 C15 C16 C17 . . . . -0.7(3) ?
C13 C12 C17 C16 . . . . -0.5(2) ?
C13 C12 C17 O3 . . . . 179.15(15) ?
C15 C16 C17 C12 . . . . 0.8(3) ?
C15 C16 C17 O3 . . . . -178.89(15) ?
C3 C1 N P . . . . -57.8(5) ?
C2 C1 N P . . . . 170.1(4) ?
C11 C6 O2 P . . . . 98.41(14) ?
C7 C6 O2 P . . . . -85.20(15) ?
C12 C17 O3 P . . . . 2.0(2) ?
C16 C17 O3 P . . . . -178.33(11) ?
C6 O2 P O1 . . . . -49.72(12) ?
C6 O2 P O3 . . . . -172.58(10) ?
C6 O2 P N . . . . 77.80(12) ?
C17 O3 P O1 . . . . -46.75(15) ?
C17 O3 P O2 . . . . 77.45(13) ?
C17 O3 P N . . . . -173.19(12) ?
C1 N P O1 . . . . -43.33(18) ?
C1 N P O2 . . . . -171.87(15) ?
C1 N P O3 . . . . 82.99(16) ?
